data_2100033
loop_
_publ_author_name
'Richard E. Marsh'

_publ_section_title
;
 Space group <i>P</i>1: an update
;
_journal_issue 3
_journal_name_full 'Acta Crystallographica Section B'
_journal_page_first 359
_journal_page_last 359
_journal_paper_doi 10.1107/S0108768105009651
_journal_volume 61
_journal_year 2005
_chemical_formula_moiety 'C34 H52 N2 O6 Cl2'
_chemical_formula_sum 'C34 H52 Cl2 N2 O6'
_space_group_crystal_system triclinic
_space_group_IT_number 2
_space_group_name_Hall '-P 1'
_space_group_name_H-M_alt 'P -1'
_symmetry_space_group_name_H-M 'P -1'
_audit_creation_method CRYM
_cell_angle_alpha 73.41
_cell_angle_beta 76.51
_cell_angle_gamma 80.38
_cell_formula_units_Z 1
_cell_length_a 8.9090
_cell_length_b 9.1580
_cell_length_c 11.8410
_cell_volume 895.079
_cod_data_source_file bk0148.cif
_cod_data_source_block FEXCOA
_cod_depositor_comments
;
  Added moiety chemical formula and Z value from Marsh (2005) paper.
  The summary chemical formula is calculated from moiety formula using
  AdHocParser
  (svn://www.crystallography.net/cod-tools/trunk/Formulae/AdHocParser.yp,
  revision 1441.)

  Andrius Merkys
  2013-11-11
;
_cod_original_sg_symbol_H-M P-1
_cod_original_formula_sum 'not given'
_cod_database_code 2100033

loop_
_space_group_symop_id
_space_group_symop_operation_xyz
1 x,y,z
2 -x,-y,-z

loop_
_atom_site_label
_atom_site_fract_x
_atom_site_fract_y
_atom_site_fract_z
_atom_site_type_symbol
C1 0.66100 0.18200 0.35550 C
C2 0.63000 0.32700 0.28300 C
C3 0.68100 0.44200 0.31300 C
C4 0.76400 0.41850 0.40500 C
C5 0.79550 0.26500 0.47000 C
C6 0.74600 0.14450 0.44950 C
C7 0.70200 0.59350 0.52600 C
C15 0.88050 0.23300 0.56450 C
C16 0.94750 0.11950 0.75250 C
C17 0.82750 0.08750 0.87200 C
C18 0.60100 0.22600 0.97100 C
C19 0.47550 0.22000 0.89850 C
C20 0.33700 0.38850 0.75200 C
C21 0.85650 0.30250 0.95550 C
C22 0.81700 0.47450 0.93700 C
C23 0.85000 0.56000 0.80550 C
C24 0.82600 0.73150 0.79150 C
N1 0.75700 0.23850 0.89800 N
O1 0.80700 0.54150 0.43300 O
O3 0.86350 0.14750 0.65650 O
O4 0.45250 0.36800 0.82200 O
Cl1 0.59700 0.02860 0.32420 Cl
